data_7038022
loop_
_publ_author_name
'Zhang, Wan-Ying'
'Tian, Yong-Mei'
'Li, Hong-Feng'
'Chen, Peng'
'Sun, Wen-Bin'
'Zhang, Yi-Quan'
'Yan, Peng-Fei'

_publ_section_title
;
 A series of dinuclear Dy(iii) complexes bridged by
 2-methyl-8-hydroxylquinoline: replacement on the periphery coordinated
 \b-diketonate terminal leads to different single-molecule magnetic
 properties.
;
_journal_issue 9
_journal_name_full 'Dalton transactions (Cambridge, England : 2003)'
_journal_page_first 3863
_journal_page_last 3873
_journal_paper_doi 10.1039/c5dt04449a
_journal_volume 45
_journal_year 2016
_chemical_formula_moiety 'C64 H92 Dy2 N2 O10'
_chemical_formula_sum 'C64 H92 Dy2 N2 O10'
_chemical_formula_weight 1374.40
_chemical_name_systematic
;
 ?
;
_space_group_crystal_system monoclinic
_space_group_IT_number 14
_space_group_name_Hall '-P 2ybc'
_space_group_name_H-M_alt 'P 1 21/c 1'
_symmetry_space_group_name_Hall '-P 2ybc'
_symmetry_space_group_name_H-M 'P 1 21/c 1'
_atom_sites_solution_hydrogens mixed
_audit_creation_method SHELXL-2013
_audit_update_record
;
2015-12-16 deposited with the CCDC.
2016-01-15 downloaded from the CCDC.
;
_cell_angle_alpha 90
_cell_angle_beta 90.168(2)
_cell_angle_gamma 90
_cell_formula_units_Z 4
_cell_length_a 20.2210(5)
_cell_length_b 16.0209(4)
_cell_length_c 21.3696(5)
_cell_measurement_reflns_used 20535
_cell_measurement_temperature 293(2)
_cell_measurement_theta_max 28.0294
_cell_measurement_theta_min 3.2381
_cell_volume 6922.8(3)
_computing_cell_refinement 'CrysAlis PRO (Agilent, 2011)'
_computing_data_collection 'CrysAlis PRO (Agilent, 2011)'
_computing_data_reduction 'CrysAlis PRO (Agilent, 2011)'
_computing_molecular_graphics 'Bruker SHELXTL'
_computing_publication_material 'Bruker SHELXTL'
_computing_structure_refinement 'SHELXL-2013 (Sheldrick, 2013)'
_computing_structure_solution 'SHELXL-2013 (Sheldrick, 2013)'
_diffrn_ambient_temperature 293(2)
_diffrn_measured_fraction_theta_full 0.998
_diffrn_measured_fraction_theta_max 0.918
_diffrn_measurement_device_type 'Xcalibur, Eos'
_diffrn_radiation_type MoK\a
_diffrn_radiation_wavelength 0.71073
_diffrn_reflns_av_R_equivalents 0.0375
_diffrn_reflns_av_unetI/netI 0.0473
_diffrn_reflns_laue_measured_fraction_full 0.998
_diffrn_reflns_laue_measured_fraction_max 0.918
_diffrn_reflns_limit_h_max 25
_diffrn_reflns_limit_h_min -25
_diffrn_reflns_limit_k_max 18
_diffrn_reflns_limit_k_min -20
_diffrn_reflns_limit_l_max 27
_diffrn_reflns_limit_l_min -27
_diffrn_reflns_number 57671
_diffrn_reflns_point_group_measured_fraction_full 0.998
_diffrn_reflns_point_group_measured_fraction_max 0.918
_diffrn_reflns_theta_full 26.000
_diffrn_reflns_theta_max 28.091
_diffrn_reflns_theta_min 3.245
_exptl_absorpt_coefficient_mu 2.193
_exptl_crystal_colour 'light yellow'
_exptl_crystal_density_diffrn 1.320
_exptl_crystal_description block
_exptl_crystal_F_000 2812
_refine_diff_density_max 1.506
_refine_diff_density_min -0.952
_refine_diff_density_rms 0.104
_refine_ls_extinction_method none
_refine_ls_goodness_of_fit_ref 1.087
_refine_ls_hydrogen_treatment constr
_refine_ls_matrix_type full
_refine_ls_number_parameters 761
_refine_ls_number_reflns 15487
_refine_ls_number_restraints 254
_refine_ls_restrained_S_all 1.116
_refine_ls_R_factor_all 0.0796
_refine_ls_R_factor_gt 0.0471
_refine_ls_shift/su_max 0.178
_refine_ls_shift/su_mean 0.002
_refine_ls_structure_factor_coef Fsqd
_refine_ls_weighting_details
;
 w=1/[\s^2^(Fo^2^)+(0.0303P)^2^+15.4569P]
 where P=(Fo^2^+2Fc^2^)/3
;
_refine_ls_weighting_scheme calc
_refine_ls_wR_factor_gt 0.0920
_refine_ls_wR_factor_ref 0.1094
_reflns_Friedel_coverage 0.000
_reflns_number_gt 11236
_reflns_number_total 15487
_reflns_threshold_expression 'I > 2\s(I)'
_cod_data_source_file c5dt04449a2.cif
_cod_data_source_block 1
_cod_depositor_comments 'Adding full bibliography for 7038020--7038023.cif.'
_cod_database_code 7038022
_shelx_space_group_comment
;
The symmetry employed for this shelxl refinement is uniquely defined
by the following loop, which should always be used as a source of
symmetry information in preference to the above space-group names.
They are only intended as comments.
;
_shelxl_version_number 2013-2

loop_
_space_group_symop_operation_xyz
'x, y, z'
'-x, y+1/2, -z+1/2'
'-x, -y, -z'
'x, -y-1/2, z-1/2'

loop_
_atom_site_label
_atom_site_type_symbol
_atom_site_fract_x
_atom_site_fract_y
_atom_site_fract_z
_atom_site_U_iso_or_equiv
_atom_site_adp_type
_atom_site_occupancy
_atom_site_site_symmetry_order
_atom_site_calc_flag
_atom_site_refinement_flags_posn
_atom_site_refinement_flags_adp
_atom_site_refinement_flags_occupancy
_atom_site_disorder_assembly
_atom_site_disorder_group
Dy1 Dy 0.29103(2) 0.38532(2) 0.11365(2) 0.04370(3) Uani 1 1 d . . . . .
Dy2 Dy 0.23288(2) 0.58720(2) 0.18677(2) 0.04561(3) Uani 1 1 d . . . . .
O1 O 0.29519(7) 0.46930(8) 0.20272(6) 0.0486(4) Uani 1 1 d . . . . .
O8 O 0.16821(7) 0.58621(10) 0.27302(7) 0.0580(5) Uani 1 1 d . . . . .
O3 O 0.21742(7) 0.31290(10) 0.05563(6) 0.0598(5) Uani 1 1 d . . . . .
O10 O 0.31497(7) 0.67050(9) 0.15133(7) 0.0607(5) Uani 1 1 d . . . . .
O5 O 0.34104(7) 0.25837(9) 0.12537(8) 0.0638(5) Uani 1 1 d . . . . .
O6 O 0.40128(7) 0.40714(9) 0.11757(7) 0.0578(5) Uani 1 1 d . . . . .
O7 O 0.13262(7) 0.53689(11) 0.15720(7) 0.0653(5) Uani 1 1 d . . . . .
O4 O 0.21821(7) 0.32728(10) 0.18116(6) 0.0602(5) Uani 1 1 d . . . . .
O9 O 0.18768(8) 0.71505(10) 0.16633(8) 0.0701(5) Uani 1 1 d . . . . .
O2 O 0.25214(7) 0.51776(9) 0.09253(6) 0.0485(4) Uani 1 1 d . . . . .
N2 N 0.30514(8) 0.42775(11) -0.00114(7) 0.0496(5) Uani 1 1 d . . . . .
N1 N 0.30557(8) 0.59493(11) 0.28446(8) 0.0538(5) Uani 1 1 d . . . . .
C1 C 0.28026(15) 0.73988(17) 0.30462(14) 0.0951(10) Uani 1 1 d . . . . .
H1A H 0.2633 0.7351 0.2628 0.114 Uiso 1 1 calc R U . . .
H1B H 0.3139 0.7822 0.3059 0.114 Uiso 1 1 calc R U . . .
H1C H 0.2450 0.7548 0.3325 0.114 Uiso 1 1 calc R U . . .
C2 C 0.30916(12) 0.65825(17) 0.32442(12) 0.0717(8) Uani 1 1 d . . . . .
C3 C 0.33831(14) 0.6468(2) 0.38406(12) 0.0967(10) Uani 1 1 d . . . . .
H3A H 0.3395 0.6911 0.4121 0.116 Uiso 1 1 calc R U . . .
C4 C 0.36434(15) 0.5728(2) 0.40094(13) 0.1002(12) Uani 1 1 d . . . . .
H4A H 0.3841 0.5668 0.4400 0.120 Uiso 1 1 calc R U . . .
C5 C 0.36185(12) 0.50540(18) 0.36024(11) 0.0744(9) Uani 1 1 d . . . . .
C6 C 0.38759(15) 0.4258(2) 0.37308(12) 0.0960(11) Uani 1 1 d . . . . .
H6A H 0.4076 0.4154 0.4115 0.115 Uiso 1 1 calc R U . . .
C7 C 0.38348(15) 0.3641(2) 0.33003(13) 0.0913(10) Uani 1 1 d . . . . .
H7A H 0.4019 0.3123 0.3389 0.110 Uiso 1 1 calc R U . . .
C8 C 0.35202(13) 0.37700(16) 0.27244(11) 0.0708(8) Uani 1 1 d . . . . .
H8A H 0.3489 0.3331 0.2441 0.085 Uiso 1 1 calc R U . . .
C9 C 0.32572(10) 0.45339(14) 0.25708(9) 0.0516(6) Uani 1 1 d . . . . .
C10 C 0.33122(10) 0.51942(15) 0.30132(9) 0.0531(7) Uani 1 1 d . . . . .
C11 C 0.37503(14) 0.31089(18) -0.02854(13) 0.0922(10) Uani 1 1 d . . . . .
H11A H 0.3786 0.3082 0.0162 0.111 Uiso 1 1 calc R U . . .
H11B H 0.4181 0.3190 -0.0462 0.111 Uiso 1 1 calc R U . . .
H11C H 0.3565 0.2597 -0.0441 0.111 Uiso 1 1 calc R U . . .
C12 C 0.33127(12) 0.38198(16) -0.04652(11) 0.0655(8) Uani 1 1 d . . . . .
C13 C 0.31750(14) 0.40043(18) -0.11000(11) 0.0838(10) Uani 1 1 d . . . . .
H13A H 0.3356 0.3673 -0.1413 0.101 Uiso 1 1 calc R U . . .
C14 C 0.27902(14) 0.46460(18) -0.12549(11) 0.0835(9) Uani 1 1 d . . . . .
H14A H 0.2704 0.4757 -0.1674 0.100 Uiso 1 1 calc R U . . .
C15 C 0.25146(12) 0.51534(16) -0.07940(10) 0.0644(7) Uani 1 1 d . . . . .
C16 C 0.21097(14) 0.58446(19) -0.09136(12) 0.0873(10) Uani 1 1 d . . . . .
H16A H 0.2010 0.5991 -0.1324 0.105 Uiso 1 1 calc R U . . .
C17 C 0.18622(15) 0.63000(19) -0.04359(13) 0.0918(10) Uani 1 1 d . . . . .
H17A H 0.1597 0.6760 -0.0522 0.110 Uiso 1 1 calc R U . . .
C18 C 0.20002(13) 0.60878(16) 0.01927(11) 0.0750(9) Uani 1 1 d . . . . .
H18A H 0.1826 0.6411 0.0514 0.090 Uiso 1 1 calc R U . . .
C19 C 0.23861(11) 0.54152(14) 0.03345(9) 0.0516(6) Uani 1 1 d . . . . .
C20 C 0.26561(10) 0.49385(13) -0.01640(9) 0.0477(6) Uani 1 1 d . . . . .
C22 C 0.20385(18) 0.1760(2) -0.02928(16) 0.1409(15) Uani 1 1 d . . . . .
H22A H 0.2218 0.1303 -0.0056 0.169 Uiso 1 1 calc R U . . .
H22B H 0.2376 0.2171 -0.0359 0.169 Uiso 1 1 calc R U . . .
H22C H 0.1881 0.1559 -0.0690 0.169 Uiso 1 1 calc R U . . .
C24 C 0.14784(13) 0.21424(17) 0.00597(11) 0.0746(8) Uani 1 1 d . . . . .
C25 C 0.17498(11) 0.25600(14) 0.06505(9) 0.0565(7) Uani 1 1 d . . . . .
C26 C 0.15471(12) 0.23193(15) 0.12429(10) 0.0667(8) Uani 1 1 d . . . . .
H26A H 0.1253 0.1875 0.1274 0.080 Uiso 1 1 calc R U . . .
C27 C 0.17589(11) 0.27044(15) 0.17999(10) 0.0606(7) Uani 1 1 d D . . . .
C28 C 0.14898(12) 0.24343(16) 0.24363(10) 0.0774(9) Uani 1 1 d D . . . .
C35 C 0.40320(13) 0.13510(15) 0.13909(14) 0.0888(11) Uani 1 1 d D . . . .
C36 C 0.39869(12) 0.22949(14) 0.13352(12) 0.0661(8) Uani 1 1 d D . . . .
C37 C 0.45408(12) 0.28003(15) 0.13658(12) 0.0701(8) Uani 1 1 d . . . . .
H37A H 0.4946 0.2543 0.1438 0.084 Uiso 1 1 calc R U . . .
C38 C 0.45367(11) 0.36706(14) 0.12967(11) 0.0561(7) Uani 1 1 d D . . . .
C39 C 0.51600(11) 0.41875(15) 0.13583(12) 0.0750(9) Uani 1 1 d D . . . .
C44 C 0.15150(15) 0.5467(3) 0.39561(13) 0.1237(15) Uani 1 1 d . . . . .
H44A H 0.1908 0.5761 0.3835 0.148 Uiso 1 1 calc R U . . .
H44B H 0.1574 0.4880 0.3884 0.148 Uiso 1 1 calc R U . . .
H44C H 0.1431 0.5562 0.4392 0.148 Uiso 1 1 calc R U . . .
C45 C 0.08427(18) 0.6706(2) 0.36854(14) 0.1150(13) Uani 1 1 d . . . . .
H45A H 0.0477 0.6910 0.3443 0.138 Uiso 1 1 calc R U . . .
H45B H 0.1238 0.6995 0.3566 0.138 Uiso 1 1 calc R U . . .
H45C H 0.0759 0.6799 0.4122 0.138 Uiso 1 1 calc R U . . .
C46 C 0.03102(14) 0.5325(2) 0.37707(13) 0.1053(12) Uani 1 1 d . . . . .
H46A H -0.0062 0.5529 0.3536 0.126 Uiso 1 1 calc R U . . .
H46B H 0.0237 0.5419 0.4209 0.126 Uiso 1 1 calc R U . . .
H46C H 0.0364 0.4738 0.3696 0.126 Uiso 1 1 calc R U . . .
C47 C 0.09279(11) 0.57825(17) 0.35689(10) 0.0631(8) Uani 1 1 d . . . . .
C48 C 0.11025(10) 0.56699(14) 0.28765(10) 0.0504(6) Uani 1 1 d . . . . .
C49 C 0.06393(11) 0.53807(17) 0.24440(10) 0.0640(8) Uani 1 1 d . . . . .
H49A H 0.0216 0.5262 0.2588 0.077 Uiso 1 1 calc R U . . .
C50 C 0.07660(10) 0.52578(14) 0.18137(10) 0.0547(7) Uani 1 1 d D . . . .
C52 C 0.02267(11) 0.49627(16) 0.13615(10) 0.0709(8) Uani 1 1 d D . . . .
C59 C 0.15156(15) 0.85034(17) 0.14055(14) 0.1079(12) Uani 1 1 d D . . . .
C60 C 0.20616(13) 0.78424(15) 0.14458(13) 0.0746(9) Uani 1 1 d D . . . .
C61 C 0.27201(15) 0.79983(16) 0.12647(13) 0.0851(10) Uani 1 1 d . . . . .
H61A H 0.2819 0.8526 0.1108 0.102 Uiso 1 1 calc R U . . .
C62 C 0.32272(12) 0.74293(14) 0.13020(11) 0.0640(8) Uani 1 1 d D . . . .
C63 C 0.39138(14) 0.76356(17) 0.10687(14) 0.0952(11) Uani 1 1 d D . . . .
C65 C 0.4025(2) 0.7100(3) 0.04934(19) 0.176(2) Uani 1 1 d D U . . .
H65A H 0.4461 0.7200 0.0333 0.211 Uiso 1 1 calc R U . . .
H65B H 0.3703 0.7239 0.0179 0.211 Uiso 1 1 calc R U . . .
H65C H 0.3981 0.6522 0.0604 0.211 Uiso 1 1 calc R U . . .
C21 C 0.12169(19) 0.2835(2) -0.03594(14) 0.1435(15) Uani 1 1 d . U . . .
H21A H 0.1041 0.2597 -0.0737 0.172 Uiso 1 1 calc R U . . .
H21B H 0.1570 0.3210 -0.0461 0.172 Uiso 1 1 calc R U . . .
H21C H 0.0875 0.3134 -0.0145 0.172 Uiso 1 1 calc R U . . .
C23 C 0.09471(19) 0.1534(3) 0.01728(17) 0.1640(15) Uani 1 1 d . U . . .
H23D H 0.1136 0.0993 0.0244 0.197 Uiso 1 1 calc R U . . .
H23E H 0.0660 0.1512 -0.0186 0.197 Uiso 1 1 calc R U . . .
H23F H 0.0698 0.1701 0.0533 0.197 Uiso 1 1 calc R U . . .
C29 C 0.0807(2) 0.2031(3) 0.2397(2) 0.1198(17) Uani 0.6208(15) 1 d D U P A 1
H29A H 0.0474 0.2458 0.2387 0.144 Uiso 0.6208(15) 1 calc R U P A 1
H29B H 0.0740 0.1681 0.2756 0.144 Uiso 0.6208(15) 1 calc R U P A 1
H29C H 0.0778 0.1700 0.2023 0.144 Uiso 0.6208(15) 1 calc R U P A 1
C30 C 0.1958(2) 0.1938(3) 0.2768(2) 0.1114(15) Uani 0.6208(15) 1 d D U P A 1
H30A H 0.2257 0.2296 0.2993 0.134 Uiso 0.6208(15) 1 calc R U P A 1
H30B H 0.2202 0.1602 0.2477 0.134 Uiso 0.6208(15) 1 calc R U P A 1
H30C H 0.1730 0.1583 0.3058 0.134 Uiso 0.6208(15) 1 calc R U P A 1
C31 C 0.1360(2) 0.3259(3) 0.2818(2) 0.1034(15) Uani 0.6208(15) 1 d D U P A 1
H31A H 0.1455 0.3734 0.2559 0.124 Uiso 0.6208(15) 1 calc R U P A 1
H31B H 0.1641 0.3269 0.3181 0.124 Uiso 0.6208(15) 1 calc R U P A 1
H31C H 0.0906 0.3277 0.2946 0.124 Uiso 0.6208(15) 1 calc R U P A 1
C56 C 0.1033(2) 0.8181(3) 0.0912(2) 0.146(2) Uani 0.6208(15) 1 d D U P A 1
H56A H 0.1219 0.8259 0.0503 0.175 Uiso 0.6208(15) 1 calc R U P A 1
H56B H 0.0624 0.8482 0.0941 0.175 Uiso 0.6208(15) 1 calc R U P A 1
H56C H 0.0953 0.7597 0.0980 0.175 Uiso 0.6208(15) 1 calc R U P A 1
C57 C 0.1766(3) 0.9344(3) 0.1160(2) 0.152(2) Uani 0.6208(15) 1 d D U P A 1
H57A H 0.2226 0.9298 0.1055 0.182 Uiso 0.6208(15) 1 calc R U P A 1
H57B H 0.1711 0.9763 0.1477 0.182 Uiso 0.6208(15) 1 calc R U P A 1
H57C H 0.1519 0.9499 0.0794 0.182 Uiso 0.6208(15) 1 calc R U P A 1
C58 C 0.1198(3) 0.8592(4) 0.2006(2) 0.165(2) Uani 0.6208(15) 1 d D U P A 1
H58A H 0.1455 0.8959 0.2266 0.198 Uiso 0.6208(15) 1 calc R U P A 1
H58B H 0.1165 0.8055 0.2203 0.198 Uiso 0.6208(15) 1 calc R U P A 1
H58C H 0.0763 0.8821 0.1948 0.198 Uiso 0.6208(15) 1 calc R U P A 1
C41 C 0.5209(2) 0.4680(3) 0.07344(19) 0.1046(16) Uani 0.6208(15) 1 d D U P A 1
H41A H 0.4806 0.4613 0.0501 0.125 Uiso 0.6208(15) 1 calc R U P A 1
H41B H 0.5573 0.4470 0.0494 0.125 Uiso 0.6208(15) 1 calc R U P A 1
H41C H 0.5278 0.5261 0.0823 0.125 Uiso 0.6208(15) 1 calc R U P A 1
C42 C 0.5773(2) 0.3688(3) 0.1424(2) 0.1126(17) Uani 0.6208(15) 1 d D U P A 1
H42A H 0.5924 0.3521 0.1017 0.135 Uiso 0.6208(15) 1 calc R U P A 1
H42B H 0.5685 0.3201 0.1672 0.135 Uiso 0.6208(15) 1 calc R U P A 1
H42C H 0.6108 0.4018 0.1625 0.135 Uiso 0.6208(15) 1 calc R U P A 1
C43 C 0.5051(2) 0.4789(3) 0.18710(19) 0.1146(16) Uani 0.6208(15) 1 d D U P A 1
H43A H 0.4773 0.5235 0.1725 0.138 Uiso 0.6208(15) 1 calc R U P A 1
H43B H 0.5468 0.5012 0.2006 0.138 Uiso 0.6208(15) 1 calc R U P A 1
H43C H 0.4840 0.4511 0.2215 0.138 Uiso 0.6208(15) 1 calc R U P A 1
C54 C 0.0389(4) 0.4126(4) 0.1115(4) 0.1006(12) Uani 0.356(4) 1 d D U P B 1
H54D H 0.0762 0.4166 0.0840 0.121 Uiso 0.356(4) 1 calc R U P B 1
H54E H 0.0016 0.3909 0.0889 0.121 Uiso 0.356(4) 1 calc R U P B 1
H54F H 0.0494 0.3760 0.1457 0.121 Uiso 0.356(4) 1 calc R U P B 1
C32 C 0.4261(4) 0.1052(4) 0.0760(3) 0.133(2) Uani 0.456(3) 1 d D U P C 1
H32A H 0.3924 0.1162 0.0453 0.160 Uiso 0.456(3) 1 calc R U P C 1
H32B H 0.4346 0.0463 0.0777 0.160 Uiso 0.456(3) 1 calc R U P C 1
H32C H 0.4659 0.1341 0.0646 0.160 Uiso 0.456(3) 1 calc R U P C 1
C33 C 0.3431(4) 0.0972(4) 0.1609(4) 0.1212(19) Uani 0.456(3) 1 d . U P C 1
H33A H 0.3068 0.1158 0.1355 0.145 Uiso 0.456(3) 1 calc R U P C 1
H33B H 0.3357 0.1129 0.2036 0.145 Uiso 0.456(3) 1 calc R U P C 1
H33C H 0.3469 0.0376 0.1580 0.145 Uiso 0.456(3) 1 calc R U P C 1
C34 C 0.4609(3) 0.1127(4) 0.1829(3) 0.1252(19) Uani 0.456(3) 1 d D U P C 1
H34A H 0.4686 0.1580 0.2115 0.150 Uiso 0.456(3) 1 calc R U P C 1
H34B H 0.5000 0.1029 0.1586 0.150 Uiso 0.456(3) 1 calc R U P C 1
H34C H 0.4500 0.0632 0.2061 0.150 Uiso 0.456(3) 1 calc R U P C 1
C53 C -0.0457(3) 0.5056(6) 0.1585(4) 0.1070(16) Uani 0.356(4) 1 d D U P B 1
H53A H -0.0546 0.5635 0.1663 0.128 Uiso 0.356(4) 1 calc R U P B 1
H53B H -0.0512 0.4744 0.1964 0.128 Uiso 0.356(4) 1 calc R U P B 1
H53C H -0.0757 0.4851 0.1272 0.128 Uiso 0.356(4) 1 calc R U P B 1
C55 C 0.0411(9) 0.5147(13) 0.0709(4) 0.118(2) Uani 0.149(4) 1 d D U P B 1
H55A H 0.0663 0.5634 0.0601 0.142 Uiso 0.149(4) 1 d R U P B 1
H55B H 0.0286 0.5175 0.1141 0.142 Uiso 0.149(4) 1 d R U P B 1
H55C H 0.0020 0.5123 0.0453 0.142 Uiso 0.149(4) 1 d R U P B 1
C29' C 0.2027(3) 0.2589(4) 0.2911(3) 0.1198(17) Uani 0.3792(15) 1 d D U P A 2
H29D H 0.2083 0.3179 0.2969 0.144 Uiso 0.3792(15) 1 calc R U P A 2
H29E H 0.2434 0.2350 0.2765 0.144 Uiso 0.3792(15) 1 calc R U P A 2
H29F H 0.1907 0.2336 0.3302 0.144 Uiso 0.3792(15) 1 calc R U P A 2
C30' C 0.0874(3) 0.2738(4) 0.2564(3) 0.1114(15) Uani 0.3792(15) 1 d D U P A 2
H30D H 0.0887 0.3337 0.2573 0.134 Uiso 0.3792(15) 1 calc R U P A 2
H30E H 0.0730 0.2533 0.2963 0.134 Uiso 0.3792(15) 1 calc R U P A 2
H30F H 0.0570 0.2557 0.2246 0.134 Uiso 0.3792(15) 1 calc R U P A 2
C31' C 0.1471(3) 0.1437(3) 0.2423(3) 0.1034(15) Uani 0.3792(15) 1 d D U P A 2
H31D H 0.1615 0.1242 0.2022 0.124 Uiso 0.3792(15) 1 calc R U P A 2
H31E H 0.1027 0.1249 0.2498 0.124 Uiso 0.3792(15) 1 calc R U P A 2
H31F H 0.1758 0.1221 0.2743 0.124 Uiso 0.3792(15) 1 calc R U P A 2
C41' C 0.5045(4) 0.5090(3) 0.1371(3) 0.1046(16) Uani 0.3792(15) 1 d D U P A 2
H41D H 0.4828 0.5259 0.0992 0.125 Uiso 0.3792(15) 1 calc R U P A 2
H41E H 0.5461 0.5376 0.1408 0.125 Uiso 0.3792(15) 1 calc R U P A 2
H41F H 0.4772 0.5228 0.1723 0.125 Uiso 0.3792(15) 1 calc R U P A 2
C42' C 0.5615(3) 0.3961(4) 0.0847(3) 0.1126(17) Uani 0.3792(15) 1 d D U P A 2
H42D H 0.5415 0.4099 0.0452 0.135 Uiso 0.3792(15) 1 calc R U P A 2
H42E H 0.5704 0.3373 0.0862 0.135 Uiso 0.3792(15) 1 calc R U P A 2
H42F H 0.6021 0.4265 0.0893 0.135 Uiso 0.3792(15) 1 calc R U P A 2
C43' C 0.5511(4) 0.3959(4) 0.1970(2) 0.1146(16) Uani 0.3792(15) 1 d D U P A 2
H43D H 0.5225 0.3618 0.2220 0.138 Uiso 0.3792(15) 1 calc R U P A 2
H43E H 0.5619 0.4459 0.2195 0.138 Uiso 0.3792(15) 1 calc R U P A 2
H43F H 0.5909 0.3657 0.1878 0.138 Uiso 0.3792(15) 1 calc R U P A 2
C56' C 0.0867(3) 0.8143(5) 0.1629(3) 0.146(2) Uani 0.3792(15) 1 d D U P A 2
H56D H 0.0929 0.7569 0.1744 0.175 Uiso 0.3792(15) 1 calc R U P A 2
H56E H 0.0545 0.8177 0.1298 0.175 Uiso 0.3792(15) 1 calc R U P A 2
H56F H 0.0714 0.8453 0.1984 0.175 Uiso 0.3792(15) 1 calc R U P A 2
C57' C 0.1694(4) 0.9214(4) 0.1828(3) 0.152(2) Uani 0.3792(15) 1 d D U P A 2
H57D H 0.2098 0.9464 0.1688 0.182 Uiso 0.3792(15) 1 calc R U P A 2
H57E H 0.1750 0.9011 0.2247 0.182 Uiso 0.3792(15) 1 calc R U P A 2
H57F H 0.1347 0.9622 0.1819 0.182 Uiso 0.3792(15) 1 calc R U P A 2
C58' C 0.1452(4) 0.8790(5) 0.0756(2) 0.165(2) Uani 0.3792(15) 1 d D . P A 2
H58D H 0.1867 0.9017 0.0619 0.198 Uiso 0.3792(15) 1 calc R U P A 2
H58E H 0.1116 0.9212 0.0731 0.198 Uiso 0.3792(15) 1 calc R U P A 2
H58F H 0.1332 0.8327 0.0493 0.198 Uiso 0.3792(15) 1 calc R U P A 2
C32' C 0.3588(3) 0.0962(4) 0.0890(3) 0.133(2) Uani 0.544(3) 1 d D U P C 2
H32D H 0.3231 0.1336 0.0795 0.160 Uiso 0.544(3) 1 calc R U P C 2
H32E H 0.3412 0.0444 0.1043 0.160 Uiso 0.544(3) 1 calc R U P C 2
H32F H 0.3841 0.0861 0.0519 0.160 Uiso 0.544(3) 1 calc R U P C 2
C33' C 0.3692(3) 0.1133(4) 0.2036(3) 0.1212(19) Uani 0.544(3) 1 d . U P C 2
H33D H 0.3223 0.1212 0.2000 0.145 Uiso 0.544(3) 1 calc R U P C 2
H33E H 0.3864 0.1493 0.2357 0.145 Uiso 0.544(3) 1 calc R U P C 2
H33F H 0.3784 0.0563 0.2143 0.145 Uiso 0.544(3) 1 calc R U P C 2
C34' C 0.4694(3) 0.0982(4) 0.1415(4) 0.1252(19) Uani 0.544(3) 1 d D U P C 2
H34D H 0.4804 0.0760 0.1012 0.150 Uiso 0.544(3) 1 calc R U P C 2
H34E H 0.4701 0.0542 0.1720 0.150 Uiso 0.544(3) 1 calc R U P C 2
H34F H 0.5010 0.1403 0.1530 0.150 Uiso 0.544(3) 1 calc R U P C 2
C53' C -0.0329(2) 0.4489(3) 0.1692(2) 0.1070(16) Uani 0.644(4) 1 d D U P B 2
H53D H -0.0144 0.4042 0.1935 0.128 Uiso 0.644(4) 1 calc R U P B 2
H53E H -0.0629 0.4265 0.1386 0.128 Uiso 0.644(4) 1 calc R U P B 2
H53F H -0.0564 0.4864 0.1963 0.128 Uiso 0.644(4) 1 calc R U P B 2
C54' C 0.0536(2) 0.4385(3) 0.0880(2) 0.1006(12) Uani 0.644(4) 1 d D U P B 2
H54A H 0.0881 0.4724 0.0705 0.121 Uiso 0.644(4) 1 d R U P B 2
H54B H 0.0195 0.4304 0.0573 0.121 Uiso 0.644(4) 1 d R U P B 2
H54C H 0.0716 0.3854 0.1001 0.121 Uiso 0.644(4) 1 d R U P B 2
C55' C 0.0021(2) 0.5714(3) 0.09921(18) 0.1362(16) Uani 0.851(4) 1 d D U P B 2
H55D H 0.0404 0.5963 0.0803 0.163 Uiso 0.851(4) 1 calc R U P B 2
H55E H -0.0185 0.6112 0.1265 0.163 Uiso 0.851(4) 1 calc R U P B 2
H55F H -0.0286 0.5550 0.0672 0.163 Uiso 0.851(4) 1 calc R U P B 2
C64 C 0.44074(17) 0.7328(3) 0.1521(2) 0.171(2) Uani 1 1 d D U . . .
H64A H 0.4381 0.7650 0.1899 0.205 Uiso 1 1 calc R U . . .
H64B H 0.4842 0.7381 0.1345 0.205 Uiso 1 1 calc R U . . .
H64C H 0.4321 0.6752 0.1613 0.205 Uiso 1 1 calc R U . . .
C66 C 0.4023(2) 0.8517(2) 0.0907(3) 0.258(3) Uani 1 1 d D . . . .
H66D H 0.3939 0.8860 0.1267 0.310 Uiso 1 1 calc R U . . .
H66E H 0.3730 0.8675 0.0574 0.310 Uiso 1 1 calc R U . . .
H66F H 0.4473 0.8593 0.0775 0.310 Uiso 1 1 calc R U . . .

loop_
_atom_site_aniso_label
_atom_site_aniso_U_11
_atom_site_aniso_U_22
_atom_site_aniso_U_33
_atom_site_aniso_U_23
_atom_site_aniso_U_13
_atom_site_aniso_U_12
Dy1 0.05359(5) 0.03691(5) 0.04058(4) -0.00118(4) -0.00032(4) 0.00010(4)
Dy2 0.05036(5) 0.03984(5) 0.04664(5) -0.00192(4) 0.00240(4) 0.00153(4)
O1 0.0666(8) 0.0433(8) 0.0357(6) 0.0007(6) -0.0086(6) 0.0067(7)
O8 0.0475(8) 0.0743(10) 0.0523(8) -0.0097(8) 0.0022(7) -0.0079(7)
O3 0.0746(9) 0.0646(9) 0.0403(7) 0.0004(7) -0.0022(7) -0.0233(8)
O10 0.0667(9) 0.0324(7) 0.0830(10) 0.0060(7) 0.0148(8) 0.0040(7)
O5 0.0616(9) 0.0398(8) 0.0899(11) 0.0032(8) 0.0039(9) 0.0027(7)
O6 0.0582(9) 0.0418(8) 0.0734(9) 0.0040(7) -0.0044(8) 0.0022(7)
O7 0.0588(9) 0.0848(11) 0.0523(8) -0.0100(8) -0.0018(7) -0.0068(8)
O4 0.0710(9) 0.0708(10) 0.0388(7) -0.0025(7) 0.0023(7) -0.0164(8)
O9 0.0680(9) 0.0500(9) 0.0925(11) 0.0066(9) 0.0111(9) 0.0201(8)
O2 0.0635(8) 0.0463(8) 0.0356(6) 0.0057(6) -0.0007(6) 0.0107(7)
N2 0.0560(10) 0.0545(10) 0.0384(8) -0.0040(8) 0.0071(8) -0.0124(8)
N1 0.0454(9) 0.0613(11) 0.0548(10) -0.0135(9) -0.0007(8) -0.0095(8)
C1 0.103(2) 0.0724(17) 0.110(2) -0.0472(14) -0.0016(18) -0.0042(16)
C2 0.0587(13) 0.0810(16) 0.0752(15) -0.0307(13) 0.0002(12) -0.0154(12)
C3 0.1012(19) 0.116(2) 0.0727(15) -0.0448(14) -0.0159(15) -0.0247(17)
C4 0.101(2) 0.139(3) 0.0603(15) -0.0226(17) -0.0242(14) -0.018(2)
C5 0.0722(15) 0.0969(19) 0.0540(13) -0.0053(14) -0.0194(11) -0.0106(14)
C6 0.105(2) 0.122(2) 0.0610(14) 0.0175(16) -0.0335(14) -0.0036(19)
C7 0.103(2) 0.095(2) 0.0765(16) 0.0242(16) -0.0219(15) 0.0136(17)
C8 0.0904(17) 0.0665(15) 0.0554(13) 0.0061(12) -0.0136(13) 0.0101(14)
C9 0.0525(12) 0.0556(13) 0.0466(11) 0.0045(10) -0.0023(10) -0.0015(10)
C10 0.0477(11) 0.0690(14) 0.0426(10) -0.0048(11) -0.0013(9) -0.0092(11)
C11 0.0975(19) 0.100(2) 0.0798(16) -0.0341(15) 0.0256(15) 0.0119(17)
C12 0.0699(14) 0.0692(15) 0.0577(13) -0.0133(12) 0.0167(12) -0.0144(12)
C13 0.1030(19) 0.102(2) 0.0464(12) -0.0172(13) 0.0154(13) -0.0324(16)
C14 0.1055(18) 0.109(2) 0.0365(11) 0.0044(13) 0.0034(13) -0.0419(16)
C15 0.0725(14) 0.0787(15) 0.0420(11) 0.0157(11) -0.0081(11) -0.0266(12)
C16 0.1033(19) 0.106(2) 0.0523(13) 0.0292(14) -0.0179(13) -0.0264(16)
C17 0.106(2) 0.0869(19) 0.0825(16) 0.0356(14) -0.0247(15) 0.0052(17)
C18 0.0967(18) 0.0705(16) 0.0577(13) 0.0176(12) -0.0085(13) 0.0238(14)
C19 0.0591(12) 0.0523(12) 0.0434(10) 0.0078(10) -0.0025(10) -0.0094(10)
C20 0.0521(11) 0.0521(11) 0.0389(10) 0.0050(9) -0.0019(9) -0.0200(9)
C22 0.148(3) 0.159(3) 0.116(2) -0.079(2) -0.004(2) 0.002(3)
C24 0.0897(16) 0.0864(17) 0.0478(12) -0.0165(12) -0.0048(12) -0.0319(14)
C25 0.0701(14) 0.0570(13) 0.0424(10) -0.0070(10) -0.0066(10) -0.0102(11)
C26 0.0864(16) 0.0617(14) 0.0521(12) 0.0036(11) -0.0009(12) -0.0272(12)
C27 0.0674(14) 0.0670(14) 0.0476(11) 0.0141(11) 0.0040(11) -0.0143(12)
C28 0.0903(17) 0.0920(18) 0.0499(13) 0.0150(13) 0.0005(13) -0.0287(15)
C35 0.0818(18) 0.0483(14) 0.136(2) 0.0053(16) 0.0146(18) 0.0104(13)
C36 0.0698(14) 0.0472(13) 0.0815(16) 0.0056(12) 0.0093(13) 0.0133(11)
C37 0.0570(13) 0.0521(13) 0.1010(18) 0.0042(14) -0.0021(13) 0.0110(11)
C38 0.0568(12) 0.0511(13) 0.0604(13) -0.0014(11) -0.0022(11) 0.0018(11)
C39 0.0655(15) 0.0569(15) 0.1026(19) -0.0001(15) -0.0162(14) -0.0037(12)
C44 0.105(2) 0.210(4) 0.0563(15) 0.028(2) -0.0094(16) 0.013(3)
C45 0.155(3) 0.100(2) 0.0906(18) -0.0404(16) 0.0404(19) -0.010(2)
C46 0.106(2) 0.142(3) 0.0687(16) -0.0075(19) 0.0329(16) -0.028(2)
C47 0.0582(13) 0.0872(17) 0.0440(11) -0.0060(12) 0.0153(10) -0.0055(12)
C48 0.0499(11) 0.0511(12) 0.0503(11) 0.0000(10) 0.0014(10) 0.0038(10)
C49 0.0437(12) 0.0938(18) 0.0545(12) -0.0042(13) 0.0024(10) -0.0063(12)
C50 0.0492(11) 0.0582(13) 0.0565(12) 0.0000(11) -0.0083(10) 0.0027(10)
C52 0.0571(13) 0.0952(19) 0.0603(13) -0.0152(14) -0.0127(11) 0.0004(13)
C59 0.125(2) 0.0659(17) 0.132(3) 0.0102(19) 0.002(2) 0.0347(17)
C60 0.0940(17) 0.0460(13) 0.0840(17) -0.0001(13) -0.0031(15) 0.0226(12)
C61 0.115(2) 0.0454(14) 0.0945(19) 0.0154(14) -0.0080(17) -0.0078(15)
C62 0.0826(16) 0.0380(11) 0.0716(14) 0.0108(11) 0.0107(13) 0.0050(11)
C63 0.0908(19) 0.0652(17) 0.130(2) 0.0238(17) 0.0262(18) -0.0127(15)
C65 0.149(3) 0.199(4) 0.180(3) -0.018(3) 0.071(3) -0.010(3)
C21 0.191(3) 0.149(3) 0.0899(19) -0.028(2) -0.0666(19) 0.021(3)
C23 0.191(3) 0.202(3) 0.099(2) -0.042(2) 0.001(2) -0.119(2)
C29 0.130(3) 0.148(3) 0.082(2) 0.012(2) 0.022(2) -0.036(3)
C30 0.130(3) 0.115(3) 0.089(2) 0.039(2) 0.035(2) 0.039(2)
C31 0.138(3) 0.103(3) 0.070(2) 0.014(2) 0.030(2) -0.005(2)
C56 0.127(3) 0.133(3) 0.178(4) 0.004(3) -0.026(3) 0.055(3)
C57 0.163(4) 0.113(3) 0.179(4) -0.006(3) 0.001(4) 0.047(3)
C58 0.175(4) 0.168(4) 0.152(4) -0.003(3) 0.020(3) 0.105(3)
C41 0.091(2) 0.097(3) 0.126(3) 0.018(2) -0.001(2) -0.019(2)
C42 0.077(2) 0.112(3) 0.149(3) 0.010(3) -0.015(3) -0.012(2)
C43 0.107(3) 0.113(3) 0.124(3) -0.021(3) -0.017(2) -0.036(2)
C54 0.100(2) 0.101(2) 0.100(2) -0.0251(17) -0.0195(17) -0.0034(18)
C32 0.173(4) 0.071(3) 0.155(3) -0.021(3) -0.011(3) 0.007(3)
C33 0.140(3) 0.071(2) 0.152(4) 0.028(3) 0.020(3) 0.010(2)
C34 0.137(3) 0.078(2) 0.160(4) 0.014(3) 0.013(3) 0.024(2)
C53 0.092(2) 0.130(4) 0.099(2) -0.015(3) -0.0193(19) -0.037(2)
C55 0.118(4) 0.120(3) 0.117(4) -0.001(3) -0.005(3) -0.003(3)
C29' 0.130(3) 0.148(3) 0.082(2) 0.012(2) 0.022(2) -0.036(3)
C30' 0.130(3) 0.115(3) 0.089(2) 0.039(2) 0.035(2) 0.039(2)
C31' 0.138(3) 0.103(3) 0.070(2) 0.014(2) 0.030(2) -0.005(2)
C41' 0.091(2) 0.097(3) 0.126(3) 0.018(2) -0.001(2) -0.019(2)
C42' 0.077(2) 0.112(3) 0.149(3) 0.010(3) -0.015(3) -0.012(2)
C43' 0.107(3) 0.113(3) 0.124(3) -0.021(3) -0.017(2) -0.036(2)
C56' 0.127(3) 0.133(3) 0.178(4) 0.004(3) -0.026(3) 0.055(3)
C57' 0.163(4) 0.113(3) 0.179(4) -0.006(3) 0.001(4) 0.047(3)
C58' 0.175(4) 0.168(4) 0.152(4) -0.003(3) 0.020(3) 0.105(3)
C32' 0.173(4) 0.071(3) 0.155(3) -0.021(3) -0.011(3) 0.007(3)
C33' 0.140(3) 0.071(2) 0.152(4) 0.028(3) 0.020(3) 0.010(2)
C34' 0.137(3) 0.078(2) 0.160(4) 0.014(3) 0.013(3) 0.024(2)
C53' 0.092(2) 0.130(4) 0.099(2) -0.015(3) -0.0193(19) -0.037(2)
C54' 0.100(2) 0.101(2) 0.100(2) -0.0251(17) -0.0195(17) -0.0034(18)
C55' 0.145(3) 0.133(3) 0.130(3) -0.005(3) -0.080(2) 0.033(2)
C64 0.105(3) 0.193(4) 0.214(4) 0.036(3) 0.006(3) -0.040(3)
C66 0.157(3) 0.097(3) 0.522(8) 0.093(4) 0.137(4) -0.015(2)

loop_
_atom_type_symbol
_atom_type_description
_atom_type_scat_dispersion_real
_atom_type_scat_dispersion_imag
_atom_type_scat_source
C C 0.0033 0.0016 'International Tables Vol C Tables 4.2.6.8 and 6.1.1.4'
H H 0.0000 0.0000 'International Tables Vol C Tables 4.2.6.8 and 6.1.1.4'
O O 0.0106 0.0060 'International Tables Vol C Tables 4.2.6.8 and 6.1.1.4'
N N 0.0061 0.0033 'International Tables Vol C Tables 4.2.6.8 and 6.1.1.4'
Dy Dy -0.1892 4.4098 'International Tables Vol C Tables 4.2.6.8 and 6.1.1.4'

loop_
_geom_angle_atom_site_label_1
_geom_angle_atom_site_label_2
_geom_angle_atom_site_label_3
_geom_angle
O3 Dy1 O6 138.58(5)
O3 Dy1 O4 73.13(5)
O6 Dy1 O4 133.14(5)
O3 Dy1 O5 83.89(6)
O6 Dy1 O5 72.37(5)
O4 Dy1 O5 81.55(6)
O3 Dy1 O2 98.14(5)
O6 Dy1 O2 101.58(5)
O4 Dy1 O2 106.28(5)
O5 Dy1 O2 172.17(5)
O3 Dy1 O1 140.13(5)
O6 Dy1 O1 81.20(5)
O4 Dy1 O1 74.86(5)
O5 Dy1 O1 114.15(5)
O2 Dy1 O1 68.93(4)
O3 Dy1 N2 71.66(5)
O6 Dy1 N2 83.21(5)
O4 Dy1 N2 142.51(5)
O5 Dy1 N2 106.90(6)
O2 Dy1 N2 66.90(5)
O1 Dy1 N2 128.64(5)
O3 Dy1 Dy2 117.49(4)
O6 Dy1 Dy2 99.23(4)
O4 Dy1 Dy2 83.35(4)
O5 Dy1 Dy2 148.67(4)
O2 Dy1 Dy2 35.69(3)
O1 Dy1 Dy2 34.89(3)
N2 Dy1 Dy2 101.79(4)
O10 Dy2 O8 134.67(5)
O10 Dy2 O7 140.54(6)
O8 Dy2 O7 72.93(5)
O10 Dy2 O9 72.57(5)
O8 Dy2 O9 86.00(6)
O7 Dy2 O9 84.76(6)
O10 Dy2 O1 97.59(5)
O8 Dy2 O1 101.05(5)
O7 Dy2 O1 103.81(6)
O9 Dy2 O1 170.15(5)
O10 Dy2 O2 82.41(5)
O8 Dy2 O2 142.90(5)
O7 Dy2 O2 75.04(5)
O9 Dy2 O2 109.27(5)
O1 Dy2 O2 69.08(4)
O10 Dy2 N1 79.85(6)
O8 Dy2 N1 70.55(5)
O7 Dy2 N1 139.17(5)
O9 Dy2 N1 109.99(6)
O1 Dy2 N1 66.67(5)
O2 Dy2 N1 129.16(5)
O10 Dy2 Dy1 97.87(4)
O8 Dy2 Dy1 120.78(4)
O7 Dy2 Dy1 81.94(4)
O9 Dy2 Dy1 144.36(4)
O1 Dy2 Dy1 35.53(3)
O2 Dy2 Dy1 35.21(3)
N1 Dy2 Dy1 101.56(4)
C9 O1 Dy2 122.49(12)
C9 O1 Dy1 127.88(13)
Dy2 O1 Dy1 109.57(5)
C48 O8 Dy2 138.45(13)
C25 O3 Dy1 136.72(13)
C62 O10 Dy2 139.33(15)
C36 O5 Dy1 138.39(14)
C38 O6 Dy1 139.05(14)
C50 O7 Dy2 137.74(14)
C27 O4 Dy1 137.13(13)
C60 O9 Dy2 137.81(16)
C19 O2 Dy1 120.78(12)
C19 O2 Dy2 129.82(13)
Dy1 O2 Dy2 109.10(5)
C12 N2 C20 119.21(18)
C12 N2 Dy1 126.79(15)
C20 N2 Dy1 111.57(12)
C2 N1 C10 119.18(19)
C2 N1 Dy2 126.39(15)
C10 N1 Dy2 112.99(13)
C2 C1 H1A 109.5
C2 C1 H1B 109.5
H1A C1 H1B 109.5
C2 C1 H1C 109.5
H1A C1 H1C 109.5
H1B C1 H1C 109.5
N1 C2 C3 120.1(2)
N1 C2 C1 117.8(2)
C3 C2 C1 122.1(2)
C4 C3 C2 121.2(3)
C4 C3 H3A 119.4
C2 C3 H3A 119.4
C3 C4 C5 120.3(3)
C3 C4 H4A 119.9
C5 C4 H4A 119.9
C4 C5 C6 124.9(2)
C4 C5 C10 116.6(3)
C6 C5 C10 118.5(2)
C7 C6 C5 120.6(3)
C7 C6 H6A 119.7
C5 C6 H6A 119.7
C6 C7 C8 121.2(3)
C6 C7 H7A 119.4
C8 C7 H7A 119.4
C9 C8 C7 121.1(2)
C9 C8 H8A 119.5
C7 C8 H8A 119.5
O1 C9 C8 123.7(2)
O1 C9 C10 118.05(19)
C8 C9 C10 118.3(2)
N1 C10 C5 122.6(2)
N1 C10 C9 117.05(18)
C5 C10 C9 120.3(2)
C12 C11 H11A 109.5
C12 C11 H11B 109.5
H11A C11 H11B 109.5
C12 C11 H11C 109.5
H11A C11 H11C 109.5
H11B C11 H11C 109.5
N2 C12 C13 120.5(2)
N2 C12 C11 118.1(2)
C13 C12 C11 121.4(2)
C14 C13 C12 120.9(2)
C14 C13 H13A 119.6
C12 C13 H13A 119.6
C13 C14 C15 120.6(2)
C13 C14 H14A 119.7
C15 C14 H14A 119.7
C14 C15 C16 124.5(2)
C14 C15 C20 116.7(2)
C16 C15 C20 118.8(2)
C17 C16 C15 120.4(2)
C17 C16 H16A 119.8
C15 C16 H16A 119.8
C16 C17 C18 121.0(3)
C16 C17 H17A 119.5
C18 C17 H17A 119.5
C19 C18 C17 120.8(2)
C19 C18 H18A 119.6
C17 C18 H18A 119.6
O2 C19 C18 123.1(2)
O2 C19 C20 118.27(18)
C18 C19 C20 118.62(19)
N2 C20 C15 122.09(19)
N2 C20 C19 117.62(17)
C15 C20 C19 120.3(2)
C24 C22 H22A 109.5
C24 C22 H22B 109.5
H22A C22 H22B 109.5
C24 C22 H22C 109.5
H22A C22 H22C 109.5
H22B C22 H22C 109.5
C23 C24 C22 111.5(3)
C23 C24 C21 109.1(3)
C22 C24 C21 105.4(2)
C23 C24 C25 114.5(2)
C22 C24 C25 109.0(2)
C21 C24 C25 106.9(2)
O3 C25 C26 123.1(2)
O3 C25 C24 115.13(18)
C26 C25 C24 121.7(2)
C25 C26 C27 124.1(2)
C25 C26 H26A 117.9
C27 C26 H26A 117.9
O4 C27 C26 122.9(2)
O4 C27 C28 115.71(19)
C26 C27 C28 121.4(2)
C30' C28 C29' 117.7(4)
C30 C28 C29 113.0(3)
C30' C28 C27 113.8(3)
C30 C28 C27 111.3(3)
C29' C28 C27 107.2(3)
C29 C28 C27 113.3(2)
C30 C28 C31 108.8(3)
C29 C28 C31 103.4(3)
C27 C28 C31 106.5(2)
C30' C28 C31' 109.7(4)
C29' C28 C31' 101.1(4)
C27 C28 C31' 106.0(3)
C33 C35 C32 114.7(5)
C33 C35 C36 113.3(3)
C34' C35 C36 117.3(3)
C32 C35 C36 105.4(3)
C34' C35 C32' 113.3(4)
C36 C35 C32' 108.4(3)
C33 C35 C34 110.2(5)
C32 C35 C34 103.7(4)
C36 C35 C34 109.0(3)
C34' C35 C33' 106.2(4)
C36 C35 C33' 105.2(3)
C32' C35 C33' 105.3(4)
O5 C36 C37 122.5(2)
O5 C36 C35 115.4(2)
C37 C36 C35 122.0(2)
C36 C37 C38 124.9(2)
C36 C37 H37A 117.5
C38 C37 H37A 117.5
O6 C38 C37 122.1(2)
O6 C38 C39 115.89(19)
C37 C38 C39 122.0(2)
C41' C39 C42' 110.8(4)
C43 C39 C42 114.1(3)
C41' C39 C38 114.2(3)
C42' C39 C38 108.8(3)
C43 C39 C38 107.2(3)
C42 C39 C38 114.1(2)
C41' C39 C43' 107.0(4)
C42' C39 C43' 106.6(4)
C38 C39 C43' 109.1(3)
C43 C39 C41 108.4(3)
C42 C39 C41 107.5(3)
C38 C39 C41 105.0(2)
C47 C44 H44A 109.5
C47 C44 H44B 109.5
H44A C44 H44B 109.5
C47 C44 H44C 109.5
H44A C44 H44C 109.5
H44B C44 H44C 109.5
C47 C45 H45A 109.5
C47 C45 H45B 109.5
H45A C45 H45B 109.5
C47 C45 H45C 109.5
H45A C45 H45C 109.5
H45B C45 H45C 109.5
C47 C46 H46A 109.5
C47 C46 H46B 109.5
H46A C46 H46B 109.5
C47 C46 H46C 109.5
H46A C46 H46C 109.5
H46B C46 H46C 109.5
C45 C47 C46 109.4(2)
C45 C47 C44 108.8(3)
C46 C47 C44 109.0(2)
C45 C47 C48 107.5(2)
C46 C47 C48 114.3(2)
C44 C47 C48 107.6(2)
O8 C48 C49 122.96(19)
O8 C48 C47 115.49(18)
C49 C48 C47 121.54(19)
C50 C49 C48 124.5(2)
C50 C49 H49A 117.8
C48 C49 H49A 117.8
O7 C50 C49 123.2(2)
O7 C50 C52 115.16(18)
C49 C50 C52 121.63(19)
C53 C52 C55 121.7(8)
C53 C52 C54 114.7(5)
C55 C52 C54 77.8(9)
C55' C52 C54' 104.3(3)
C53 C52 C50 115.6(4)
C55 C52 C50 110.8(7)
C54 C52 C50 110.3(4)
C55' C52 C50 106.3(2)
C54' C52 C50 108.7(2)
C55' C52 C53' 116.0(3)
C54' C52 C53' 108.4(3)
C50 C52 C53' 112.6(2)
C53 C52 H55B 113.1
C55 C52 H55B 23.4
C54 C52 H55B 101.1
C50 C52 H55B 100.2
C58' C59 C57' 110.7(4)
C58' C59 C56' 110.1(4)
C57' C59 C56' 107.9(4)
C58 C59 C56 111.3(3)
C58 C59 C60 109.9(3)
C58' C59 C60 109.3(4)
C57' C59 C60 108.7(4)
C56' C59 C60 110.1(3)
C56 C59 C60 105.3(3)
C58 C59 C57 111.5(3)
C56 C59 C57 105.8(3)
C60 C59 C57 112.8(3)
O9 C60 C61 122.6(2)
O9 C60 C59 114.5(2)
C61 C60 C59 122.9(2)
C62 C61 C60 124.9(2)
C62 C61 H61A 117.6
C60 C61 H61A 117.6
O10 C62 C61 122.7(2)
O10 C62 C63 115.9(2)
C61 C62 C63 121.4(2)
C66 C63 C64 111.9(3)
C66 C63 C62 115.2(3)
C64 C63 C62 109.4(3)
C66 C63 C65 109.3(3)
C64 C63 C65 103.9(3)
C62 C63 C65 106.4(3)
C63 C65 H65A 109.5
C63 C65 H65B 109.5
H65A C65 H65B 109.5
C63 C65 H65C 109.5
H65A C65 H65C 109.5
H65B C65 H65C 109.5
C24 C21 H21A 109.5
C24 C21 H21B 109.5
H21A C21 H21B 109.5
C24 C21 H21C 109.5
H21A C21 H21C 109.5
H21B C21 H21C 109.5
C24 C23 H23D 109.5
C24 C23 H23E 109.5
H23D C23 H23E 109.5
C24 C23 H23F 109.5
H23D C23 H23F 109.5
H23E C23 H23F 109.5
C28 C29 H29A 109.5
C28 C29 H29B 109.5
H29A C29 H29B 109.5
C28 C29 H29C 109.5
H29A C29 H29C 109.5
H29B C29 H29C 109.5
C28 C30 H30A 109.5
C28 C30 H30B 109.5
H30A C30 H30B 109.5
C28 C30 H30C 109.5
H30A C30 H30C 109.5
H30B C30 H30C 109.5
C28 C31 H31A 109.5
C28 C31 H31B 109.5
H31A C31 H31B 109.5
C28 C31 H31C 109.5
H31A C31 H31C 109.5
H31B C31 H31C 109.5
C59 C56 H56A 109.5
C59 C56 H56B 109.5
H56A C56 H56B 109.5
C59 C56 H56C 109.5
H56A C56 H56C 109.5
H56B C56 H56C 109.5
C59 C57 H57A 109.5
C59 C57 H57B 109.5
H57A C57 H57B 109.5
C59 C57 H57C 109.5
H57A C57 H57C 109.5
H57B C57 H57C 109.5
C59 C58 H58A 109.5
C59 C58 H58B 109.5
H58A C58 H58B 109.5
C59 C58 H58C 109.5
H58A C58 H58C 109.5
H58B C58 H58C 109.5
C39 C41 H41A 109.5
C39 C41 H41B 109.5
H41A C41 H41B 109.5
C39 C41 H41C 109.5
H41A C41 H41C 109.5
H41B C41 H41C 109.5
C39 C42 H42A 109.5
C39 C42 H42B 109.5
H42A C42 H42B 109.5
C39 C42 H42C 109.5
H42A C42 H42C 109.5
H42B C42 H42C 109.5
C39 C43 H43A 109.5
C39 C43 H43B 109.5
H43A C43 H43B 109.5
C39 C43 H43C 109.5
H43A C43 H43C 109.5
H43B C43 H43C 109.5
C52 C54 C55 51.1(5)
C52 C54 H54D 109.4
C55 C54 H54D 68.5
C52 C54 H54E 109.5
C55 C54 H54E 95.9
H54D C54 H54E 109.5
C52 C54 H54F 109.5
C55 C54 H54F 153.0
H54D C54 H54F 109.5
H54E C54 H54F 109.5
C35 C32 H32A 109.5
C35 C32 H32B 109.5
H32A C32 H32B 109.5
C35 C32 H32C 109.5
H32A C32 H32C 109.5
H32B C32 H32C 109.5
C35 C33 H33A 109.5
C35 C33 H33B 109.5
H33A C33 H33B 109.5
C35 C33 H33C 109.5
H33A C33 H33C 109.5
H33B C33 H33C 109.5
C35 C34 H34A 109.5
C35 C34 H34B 109.5
H34A C34 H34B 109.5
C35 C34 H34C 109.5
H34A C34 H34C 109.5
H34B C34 H34C 109.5
C52 C53 H53A 109.5
C52 C53 H53B 109.4
H53A C53 H53B 109.5
C52 C53 H53C 109.5
H53A C53 H53C 109.5
H53B C53 H53C 109.5
C52 C55 C54 51.2(6)
C52 C55 H55A 121.6
C54 C55 H55A 147.4
C52 C55 H55B 14.2
C54 C55 H55B 65.3
H55A C55 H55B 109.5
C52 C55 H55C 108.7
C54 C55 H55C 102.2
H55A C55 H55C 109.5
H55B C55 H55C 109.5
C28 C29' H29D 109.5
C28 C29' H29E 109.5
H29D C29' H29E 109.5
C28 C29' H29F 109.5
H29D C29' H29F 109.5
H29E C29' H29F 109.5
C28 C30' H30D 109.5
C28 C30' H30E 109.5
H30D C30' H30E 109.5
C28 C30' H30F 109.5
H30D C30' H30F 109.5
H30E C30' H30F 109.5
C28 C31' H31D 109.5
C28 C31' H31E 109.5
H31D C31' H31E 109.5
C28 C31' H31F 109.5
H31D C31' H31F 109.5
H31E C31' H31F 109.5
C39 C41' H41D 109.5
C39 C41' H41E 109.5
H41D C41' H41E 109.5
C39 C41' H41F 109.5
H41D C41' H41F 109.5
H41E C41' H41F 109.5
C39 C42' H42D 109.5
C39 C42' H42E 109.5
H42D C42' H42E 109.5
C39 C42' H42F 109.5
H42D C42' H42F 109.5
H42E C42' H42F 109.5
C39 C43' H43D 109.5
C39 C43' H43E 109.5
H43D C43' H43E 109.5
C39 C43' H43F 109.5
H43D C43' H43F 109.5
H43E C43' H43F 109.5
C59 C56' H56D 109.5
C59 C56' H56E 109.5
H56D C56' H56E 109.5
C59 C56' H56F 109.5
H56D C56' H56F 109.5
H56E C56' H56F 109.5
C59 C57' H57D 109.5
C59 C57' H57E 109.5
H57D C57' H57E 109.5
C59 C57' H57F 109.5
H57D C57' H57F 109.5
H57E C57' H57F 109.5
C59 C58' H58D 109.5
C59 C58' H58E 109.5
H58D C58' H58E 109.5
C59 C58' H58F 109.5
H58D C58' H58F 109.5
H58E C58' H58F 109.5
C35 C32' H32D 109.5
C35 C32' H32E 109.5
H32D C32' H32E 109.5
C35 C32' H32F 109.5
H32D C32' H32F 109.5
H32E C32' H32F 109.5
C35 C33' H33D 109.5
C35 C33' H33E 109.5
H33D C33' H33E 109.5
C35 C33' H33F 109.5
H33D C33' H33F 109.5
H33E C33' H33F 109.5
C35 C34' H34D 109.5
C35 C34' H34E 109.5
H34D C34' H34E 109.5
C35 C34' H34F 109.5
H34D C34' H34F 109.5
H34E C34' H34F 109.5
C52 C53' H53D 109.4
C52 C53' H53E 109.5
H53D C53' H53E 109.5
C52 C53' H53F 109.5
H53D C53' H53F 109.5
H53E C53' H53F 109.5
C52 C54' H54A 102.7
C52 C54' H54B 104.3
H54A C54' H54B 109.5
C52 C54' H54C 120.9
H54A C54' H54C 109.5
H54B C54' H54C 109.5
C52 C55' H55D 109.5
C52 C55' H55E 109.5
H55D C55' H55E 109.5
C52 C55' H55F 109.5
H55D C55' H55F 109.5
H55E C55' H55F 109.5
C63 C64 H64A 109.5
C63 C64 H64B 109.5
H64A C64 H64B 109.5
C63 C64 H64C 109.5
H64A C64 H64C 109.5
H64B C64 H64C 109.5
C63 C66 H66D 109.5
C63 C66 H66E 109.5
H66D C66 H66E 109.5
C63 C66 H66F 109.5
H66D C66 H66F 109.5
H66E C66 H66F 109.5

loop_
_geom_bond_atom_site_label_1
_geom_bond_atom_site_label_2
_geom_bond_distance
Dy1 O3 2.2556(15)
Dy1 O6 2.2579(15)
Dy1 O4 2.2643(15)
Dy1 O5 2.2849(15)
Dy1 O2 2.3070(14)
Dy1 O1 2.3322(13)
Dy1 N2 2.5621(16)
Dy1 Dy2 3.78100(15)
Dy2 O10 2.2621(15)
Dy2 O8 2.2632(14)
Dy2 O7 2.2697(15)
Dy2 O9 2.2845(15)
Dy2 O1 2.2955(14)
Dy2 O2 2.3343(13)
Dy2 N1 2.5526(17)
O1 C9 1.338(2)
O8 C48 1.252(2)
O3 C25 1.269(3)
O10 C62 1.255(3)
O5 C36 1.266(3)
O6 C38 1.265(3)
O7 C50 1.259(3)
O4 C27 1.250(3)
O9 C60 1.259(3)
O2 C19 1.346(2)
N2 C12 1.327(3)
N2 C20 1.366(3)
N1 C2 1.328(3)
N1 C10 1.364(3)
C1 C2 1.493(4)
C1 H1A 0.9600
C1 H1B 0.9600
C1 H1C 0.9600
C2 C3 1.415(4)
C3 C4 1.346(5)
C3 H3A 0.9300
C4 C5 1.387(4)
C4 H4A 0.9300
C5 C6 1.404(4)
C5 C10 1.419(3)
C6 C7 1.353(4)
C6 H6A 0.9300
C7 C8 1.399(4)
C7 H7A 0.9300
C8 C9 1.374(3)
C8 H8A 0.9300
C9 C10 1.423(3)
C11 C12 1.492(4)
C11 H11A 0.9600
C11 H11B 0.9600
C11 H11C 0.9600
C12 C13 1.415(3)
C13 C14 1.331(4)
C13 H13A 0.9300
C14 C15 1.395(3)
C14 H14A 0.9300
C15 C16 1.400(4)
C15 C20 1.418(3)
C16 C17 1.352(4)
C16 H16A 0.9300
C17 C18 1.413(4)
C17 H17A 0.9300
C18 C19 1.364(3)
C18 H18A 0.9300
C19 C20 1.421(3)
C22 C24 1.494(4)
C22 H22A 0.9600
C22 H22B 0.9600
C22 H22C 0.9600
C24 C23 1.471(5)
C24 C21 1.519(4)
C24 C25 1.529(3)
C25 C26 1.386(3)
C26 C27 1.406(3)
C26 H26A 0.9300
C27 C28 1.529(3)
C28 C30' 1.366(6)
C28 C30 1.423(5)
C28 C29' 1.505(6)
C28 C29 1.526(5)
C28 C31 1.575(5)
C28 C31' 1.599(5)
C35 C33 1.436(8)
C35 C34' 1.463(6)
C35 C32 1.505(7)
C35 C36 1.520(3)
C35 C32' 1.528(7)
C35 C34 1.536(7)
C35 C33' 1.582(7)
C36 C37 1.384(3)
C37 C38 1.402(3)
C37 H37A 0.9300
C38 C39 1.513(3)
C39 C41' 1.465(5)
C39 C42' 1.476(6)
C39 C43 1.476(5)
C39 C42 1.482(5)
C39 C43' 1.530(6)
C39 C41 1.552(5)
C44 C47 1.531(4)
C44 H44A 0.9600
C44 H44B 0.9600
C44 H44C 0.9600
C45 C47 1.510(4)
C45 H45A 0.9600
C45 H45B 0.9600
C45 H45C 0.9600
C46 C47 1.512(4)
C46 H46A 0.9600
C46 H46B 0.9600
C46 H46C 0.9600
C47 C48 1.533(3)
C48 C49 1.393(3)
C49 C50 1.386(3)
C49 H49A 0.9300
C50 C52 1.530(3)
C52 C53 1.470(6)
C52 C55 1.475(10)
C52 C54 1.477(7)
C52 C55' 1.497(4)
C52 C54' 1.520(5)
C52 C53' 1.531(5)
C52 H55B 0.5932
C59 C58 1.443(5)
C59 C58' 1.467(6)
C59 C57' 1.495(7)
C59 C56' 1.512(7)
C59 C56 1.525(5)
C59 C60 1.532(4)
C59 C57 1.533(5)
C60 C61 1.410(4)
C61 C62 1.374(4)
C61 H61A 0.9300
C62 C63 1.513(4)
C63 C66 1.471(5)
C63 C64 1.472(5)
C63 C65 1.516(5)
C65 H65A 0.9600
C65 H65B 0.9600
C65 H65C 0.9600
C21 H21A 0.9600
C21 H21B 0.9600
C21 H21C 0.9600
C23 H23D 0.9600
C23 H23E 0.9600
C23 H23F 0.9600
C29 H29A 0.9600
C29 H29B 0.9600
C29 H29C 0.9600
C30 H30A 0.9600
C30 H30B 0.9600
C30 H30C 0.9600
C31 H31A 0.9600
C31 H31B 0.9600
C31 H31C 0.9600
C56 H56A 0.9600
C56 H56B 0.9600
C56 H56C 0.9600
C57 H57A 0.9600
C57 H57B 0.9600
C57 H57C 0.9600
C58 H58A 0.9600
C58 H58B 0.9600
C58 H58C 0.9600
C41 H41A 0.9600
C41 H41B 0.9600
C41 H41C 0.9600
C42 H42A 0.9600
C42 H42B 0.9600
C42 H42C 0.9600
C43 H43A 0.9600
C43 H43B 0.9600
C43 H43C 0.9600
C54 C55 1.85(2)
C54 H54D 0.9600
C54 H54E 0.9600
C54 H54F 0.9600
C32 H32A 0.9600
C32 H32B 0.9600
C32 H32C 0.9600
C33 H33A 0.9600
C33 H33B 0.9600
C33 H33C 0.9600
C34 H34A 0.9600
C34 H34B 0.9600
C34 H34C 0.9600
C53 H53A 0.9600
C53 H53B 0.9600
C53 H53C 0.9600
C55 H55A 0.9600
C55 H55B 0.9600
C55 H55C 0.9600
C29' H29D 0.9600
C29' H29E 0.9600
C29' H29F 0.9600
C30' H30D 0.9600
C30' H30E 0.9600
C30' H30F 0.9600
C31' H31D 0.9600
C31' H31E 0.9600
C31' H31F 0.9600
C41' H41D 0.9600
C41' H41E 0.9600
C41' H41F 0.9600
C42' H42D 0.9600
C42' H42E 0.9600
C42' H42F 0.9600
C43' H43D 0.9600
C43' H43E 0.9600
C43' H43F 0.9600
C56' H56D 0.9600
C56' H56E 0.9600
C56' H56F 0.9600
C57' H57D 0.9600
C57' H57E 0.9600
C57' H57F 0.9600
C58' H58D 0.9600
C58' H58E 0.9600
C58' H58F 0.9600
C32' H32D 0.9600
C32' H32E 0.9600
C32' H32F 0.9600
C33' H33D 0.9600
C33' H33E 0.9600
C33' H33F 0.9600
C34' H34D 0.9600
C34' H34E 0.9600
C34' H34F 0.9600
C53' H53D 0.9600
C53' H53E 0.9600
C53' H53F 0.9600
C54' H54A 0.9600
C54' H54B 0.9600
C54' H54C 0.9600
C55' H55D 0.9600
C55' H55E 0.9600
C55' H55F 0.9600
C64 H64A 0.9600
C64 H64B 0.9600
C64 H64C 0.9600
C66 H66D 0.9600
C66 H66E 0.9600
C66 H66F 0.9600
